data_7206779
loop_
_publ_author_name
'Av\'o, Jo\~ao'
'Parola, A. Jorge'
'Lima, Jo\~ao C.'
'Pina, Fernando'
'Cunha-Silva, Lu\'is'

_publ_section_title
;
 Phase transition thermochromism based on C--H acidity of 4-alkylflavylium
 compounds in Pluronic F-127
;
_journal_issue 41
_journal_name_full 'Journal of Materials Chemistry'
_journal_page_first 16628
_journal_paper_doi 10.1039/c1jm13348a
_journal_volume 21
_journal_year 2011
_chemical_formula_moiety 'C28 H21 O, Cl O4'
_chemical_formula_sum 'C28 H21 Cl O5'
_chemical_formula_weight 472.90
_chemical_name_systematic
;
?
;
_space_group_IT_number 14
_symmetry_cell_setting monoclinic
_symmetry_space_group_name_Hall '-P 2ybc'
_symmetry_space_group_name_H-M 'P 1 21/c 1'
_atom_sites_solution_hydrogens geom
_atom_sites_solution_primary direct
_atom_sites_solution_secondary difmap
_audit_creation_date '19 November 2010'
_audit_creation_method 'SHELXL-97, manual editing plus enCIFer'
_cell_angle_alpha 90.00
_cell_angle_beta 90.54(3)
_cell_angle_gamma 90.00
_cell_formula_units_Z 4
_cell_length_a 11.401(5)
_cell_length_b 11.288(5)
_cell_length_c 17.046(7)
_cell_measurement_reflns_used 9770
_cell_measurement_temperature 150(2)
_cell_measurement_theta_max 29.05
_cell_measurement_theta_min 2.39
_cell_volume 2193.6(16)
_computing_cell_refinement 'APEX2 '
_computing_data_collection 'APEX2 (Bruker, 2006)'
_computing_data_reduction 'SAINT+ (Bruker, 1997-2005)'
_computing_molecular_graphics 'SHELXTL '
_computing_publication_material 'SHELXTL '
_computing_structure_refinement 'SHELXTL '
_computing_structure_solution 'SHELXTL (Bruker 2001)'
_diffrn_ambient_temperature 150(2)
_diffrn_measured_fraction_theta_full 0.997
_diffrn_measured_fraction_theta_max 0.997
_diffrn_measurement_device_type 'Bruker X8 Kappa CCD APEX II'
_diffrn_measurement_method 'omega/phi scans'
_diffrn_radiation_monochromator graphite
_diffrn_radiation_source 'fine-focus sealed tube'
_diffrn_radiation_type MoK\a
_diffrn_radiation_wavelength 0.71073
_diffrn_reflns_av_R_equivalents 0.0411
_diffrn_reflns_av_sigmaI/netI 0.0254
_diffrn_reflns_limit_h_max 13
_diffrn_reflns_limit_h_min -13
_diffrn_reflns_limit_k_max 12
_diffrn_reflns_limit_k_min -13
_diffrn_reflns_limit_l_max 20
_diffrn_reflns_limit_l_min -20
_diffrn_reflns_number 32817
_diffrn_reflns_theta_full 25.03
_diffrn_reflns_theta_max 25.03
_diffrn_reflns_theta_min 3.57
_exptl_absorpt_coefficient_mu 0.214
_exptl_absorpt_correction_T_max 0.9957
_exptl_absorpt_correction_T_min 0.9746
_exptl_absorpt_correction_type multi-scan
_exptl_absorpt_process_details
;
SADABS (Sheldrick, 1997)
;
_exptl_crystal_colour orange
_exptl_crystal_density_diffrn 1.432
_exptl_crystal_density_method 'not measured'
_exptl_crystal_description plate
_exptl_crystal_F_000 984
_exptl_crystal_size_max 0.14
_exptl_crystal_size_mid 0.10
_exptl_crystal_size_min 0.02
_refine_diff_density_max 0.375
_refine_diff_density_min -0.419
_refine_diff_density_rms 0.075
_refine_ls_extinction_method none
_refine_ls_goodness_of_fit_ref 1.307
_refine_ls_hydrogen_treatment constr
_refine_ls_matrix_type full
_refine_ls_number_parameters 310
_refine_ls_number_reflns 3873
_refine_ls_number_restraints 0
_refine_ls_restrained_S_all 1.307
_refine_ls_R_factor_all 0.0873
_refine_ls_R_factor_gt 0.0787
_refine_ls_shift/su_max 0.000
_refine_ls_shift/su_mean 0.000
_refine_ls_structure_factor_coef Fsqd
_refine_ls_weighting_details 'calc w=1/[\s^2^(Fo^2^)+(0.0000P)^2^+8.9616P] where P=(Fo^2^+2Fc^2^)/3'
_refine_ls_weighting_scheme calc
_refine_ls_wR_factor_gt 0.1650
_refine_ls_wR_factor_ref 0.1680
_reflns_number_gt 3418
_reflns_number_total 3873
_reflns_threshold_expression >2sigma(I)
_cod_data_source_file c1jm13348a.txt
_cod_data_source_block JP0310
_cod_original_cell_volume 2193.7(16)
_cod_original_sg_symbol_H-M 'P 21/c'
_cod_database_code 7206779

loop_
_symmetry_equiv_pos_as_xyz
'x, y, z'
'-x, y+1/2, -z+1/2'
'-x, -y, -z'
'x, -y-1/2, z-1/2'

loop_
_atom_site_label
_atom_site_type_symbol
_atom_site_fract_x
_atom_site_fract_y
_atom_site_fract_z
_atom_site_U_iso_or_equiv
_atom_site_adp_type
_atom_site_occupancy
_atom_site_symmetry_multiplicity
_atom_site_calc_flag
_atom_site_refinement_flags
_atom_site_disorder_assembly
_atom_site_disorder_group
Cl1 Cl 0.36172(10) 0.89748(10) 0.85852(7) 0.0267(3) Uani 1 1 d . . .
O1 O 0.4686(3) 1.0266(3) 0.61465(19) 0.0298(8) Uani 1 1 d . . .
C19 C 0.3351(4) 0.8880(4) 0.5588(2) 0.0231(9) Uani 1 1 d . B .
C11 C 0.3501(4) 0.6718(4) 0.5843(3) 0.0276(10) Uani 1 1 d . . .
H11A H 0.4104 0.6158 0.6039 0.033 Uiso 1 1 calc R . .
H11B H 0.3401 0.6581 0.5273 0.033 Uiso 1 1 calc R . .
C25 C 0.3739(4) 1.2173(4) 0.5396(3) 0.0266(10) Uani 1 1 d . . .
H25 H 0.4397 1.2290 0.5733 0.032 Uiso 1 1 calc R . .
O4 O 0.2562(3) 0.9196(3) 0.90182(19) 0.0355(8) Uani 1 1 d . . .
O2 O 0.3489(3) 0.9478(3) 0.78162(19) 0.0356(8) Uani 1 1 d . . .
O3 O 0.4608(3) 0.9489(3) 0.8989(2) 0.0383(9) Uani 1 1 d . . .
C10 C 0.2053(4) 0.6972(4) 0.6944(3) 0.0258(10) Uani 1 1 d . . .
H10 H 0.2560 0.7549 0.7171 0.031 Uiso 1 1 calc R . .
O5 O 0.3787(3) 0.7717(3) 0.8519(2) 0.0398(9) Uani 1 1 d . . .
C24 C 0.3763(4) 1.0029(4) 0.5687(2) 0.0227(10) Uani 1 1 d . . .
C9 C 0.2344(4) 0.6456(4) 0.6249(3) 0.0251(10) Uani 1 1 d . . .
C23 C 0.3268(4) 1.1051(4) 0.5297(2) 0.0240(10) Uani 1 1 d . B .
C13 C 0.4895(4) 0.8217(4) 0.6480(2) 0.0234(10) Uani 1 1 d . . .
C15 C 0.6429(5) 0.7723(5) 0.7408(3) 0.0377(12) Uani 1 1 d . . .
H15 H 0.6829 0.7146 0.7716 0.045 Uiso 1 1 calc R . .
C14 C 0.5535(4) 0.7381(4) 0.6924(3) 0.0268(10) Uani 1 1 d . . .
H14 H 0.5339 0.6565 0.6884 0.032 Uiso 1 1 calc R . .
C12 C 0.3926(4) 0.7962(4) 0.5973(3) 0.0242(10) Uani 1 1 d . . .
C26 C 0.3241(4) 1.3123(4) 0.4999(3) 0.0318(11) Uani 1 1 d . . .
H26 H 0.3564 1.3894 0.5061 0.038 Uiso 1 1 calc R . .
C8 C 0.1564(4) 0.5635(4) 0.5896(3) 0.0294(11) Uani 1 1 d . . .
H8 H 0.1751 0.5300 0.5401 0.035 Uiso 1 1 calc R . .
C18 C 0.5254(4) 0.9392(4) 0.6552(2) 0.0247(10) Uani 1 1 d . . .
C1 C 0.1000(4) 0.6657(4) 0.7332(3) 0.0259(10) Uani 1 1 d . . .
C2 C 0.0687(4) 0.7175(5) 0.8058(3) 0.0348(12) Uani 1 1 d . . .
H2 H 0.1184 0.7754 0.8291 0.042 Uiso 1 1 calc R . .
C27 C 0.2282(5) 1.2955(5) 0.4514(3) 0.0383(12) Uani 1 1 d . . .
H27 H 0.1948 1.3610 0.4242 0.046 Uiso 1 1 calc R . .
C6 C 0.0242(4) 0.5808(4) 0.6991(3) 0.0298(11) Uani 1 1 d . . .
C7 C 0.0555(4) 0.5320(4) 0.6255(3) 0.0334(11) Uani 1 1 d . . .
H7 H 0.0048 0.4762 0.6010 0.040 Uiso 1 1 calc R . .
C5 C -0.0784(4) 0.5476(5) 0.7391(3) 0.0353(12) Uani 1 1 d . . .
H5 H -0.1291 0.4895 0.7169 0.042 Uiso 1 1 calc R . .
C4 C -0.1055(4) 0.5978(5) 0.8089(3) 0.0416(13) Uani 1 1 d . . .
H4 H -0.1746 0.5739 0.8354 0.050 Uiso 1 1 calc R . .
C3 C -0.0325(4) 0.6846(5) 0.8427(3) 0.0390(13) Uani 1 1 d . . .
H3 H -0.0534 0.7205 0.8910 0.047 Uiso 1 1 calc R . .
C22 C 0.2276(5) 1.0881(5) 0.4811(4) 0.0465(15) Uani 1 1 d . . .
C28 C 0.1808(5) 1.1852(5) 0.4422(4) 0.0522(16) Uani 1 1 d . B .
H28 H 0.1147 1.1748 0.4086 0.063 Uiso 1 1 calc R . .
C17 C 0.6190(5) 0.9752(5) 0.7026(3) 0.0398(13) Uani 1 1 d . . .
H17 H 0.6423 1.0560 0.7047 0.048 Uiso 1 1 calc R . .
C20 C 0.2302(5) 0.8725(5) 0.5053(4) 0.0476(15) Uani 1 1 d . . .
H20A H 0.2584 0.8458 0.4535 0.057 Uiso 1 1 calc R A 1
H20B H 0.1808 0.8083 0.5268 0.057 Uiso 1 1 calc R A 1
C16 C 0.6767(4) 0.8908(4) 0.7460(3) 0.0460(14) Uani 1 1 d . . .
H16 H 0.7398 0.9131 0.7797 0.055 Uiso 1 1 calc R . .
C21A C 0.1569(4) 0.9764(4) 0.4935(3) 0.025(2) Uani 0.50 1 d PR B 1
H21A H 0.1061 0.9869 0.5398 0.030 Uiso 0.50 1 calc PR C 1
H21B H 0.1054 0.9633 0.4472 0.030 Uiso 0.50 1 calc PR D 1
C21B C 0.2018(4) 0.9581(4) 0.4506(3) 0.037(2) Uani 0.50 1 d PR B 2
H21C H 0.1175 0.9513 0.4369 0.044 Uiso 0.50 1 calc PR E 2
H21D H 0.2473 0.9438 0.4023 0.044 Uiso 0.50 1 calc PR F 2

loop_
_atom_site_aniso_label
_atom_site_aniso_U_11
_atom_site_aniso_U_22
_atom_site_aniso_U_33
_atom_site_aniso_U_23
_atom_site_aniso_U_13
_atom_site_aniso_U_12
Cl1 0.0291(6) 0.0207(5) 0.0301(6) -0.0054(5) -0.0045(4) 0.0039(5)
O1 0.0299(18) 0.0236(17) 0.0356(18) -0.0006(14) -0.0076(14) -0.0042(14)
C19 0.025(2) 0.023(2) 0.022(2) -0.0023(18) 0.0064(18) -0.0022(19)
C11 0.030(3) 0.024(2) 0.029(2) -0.004(2) 0.001(2) 0.002(2)
C25 0.026(2) 0.031(3) 0.023(2) 0.001(2) 0.0054(19) -0.001(2)
O4 0.0363(19) 0.039(2) 0.0319(18) -0.0052(15) 0.0060(15) 0.0088(16)
O2 0.041(2) 0.038(2) 0.0273(18) -0.0009(15) 0.0017(15) 0.0063(16)
O3 0.039(2) 0.0296(19) 0.046(2) -0.0046(16) -0.0109(16) -0.0050(16)
C10 0.030(2) 0.016(2) 0.031(2) 0.0000(19) -0.005(2) -0.0016(19)
O5 0.043(2) 0.0201(17) 0.056(2) -0.0087(16) -0.0117(18) 0.0058(15)
C24 0.024(2) 0.028(2) 0.016(2) -0.0013(18) 0.0060(17) -0.0038(19)
C9 0.029(2) 0.015(2) 0.031(2) 0.0012(19) -0.005(2) 0.0026(18)
C23 0.028(2) 0.025(2) 0.018(2) -0.0037(19) 0.0062(18) -0.002(2)
C13 0.024(2) 0.023(2) 0.023(2) -0.0020(18) 0.0081(18) -0.0009(19)
C15 0.043(3) 0.040(3) 0.030(3) 0.008(2) -0.001(2) 0.004(2)
C14 0.032(3) 0.025(2) 0.024(2) -0.0032(19) 0.0050(19) 0.003(2)
C12 0.027(2) 0.023(2) 0.023(2) -0.0054(18) 0.0062(18) 0.0001(19)
C26 0.041(3) 0.021(2) 0.033(3) -0.001(2) 0.008(2) 0.000(2)
C8 0.035(3) 0.021(2) 0.032(3) -0.002(2) -0.004(2) -0.004(2)
C18 0.027(2) 0.027(2) 0.020(2) 0.0009(19) 0.0044(18) -0.001(2)
C1 0.029(2) 0.021(2) 0.029(2) 0.0032(19) -0.0021(19) 0.0014(19)
C2 0.034(3) 0.032(3) 0.039(3) 0.000(2) 0.002(2) -0.002(2)
C27 0.046(3) 0.027(3) 0.042(3) 0.008(2) -0.003(2) 0.006(2)
C6 0.026(2) 0.023(2) 0.040(3) 0.006(2) -0.005(2) -0.001(2)
C7 0.033(3) 0.028(3) 0.039(3) -0.006(2) -0.009(2) -0.007(2)
C5 0.025(3) 0.035(3) 0.046(3) 0.002(2) -0.001(2) -0.006(2)
C4 0.027(3) 0.041(3) 0.057(4) 0.009(3) 0.006(2) -0.001(2)
C3 0.035(3) 0.043(3) 0.039(3) 0.000(2) 0.013(2) 0.008(2)
C22 0.049(3) 0.031(3) 0.059(4) 0.013(3) -0.022(3) -0.013(3)
C28 0.055(4) 0.037(3) 0.064(4) 0.013(3) -0.031(3) -0.003(3)
C17 0.041(3) 0.031(3) 0.047(3) 0.000(2) -0.015(2) -0.006(2)
C20 0.052(4) 0.025(3) 0.065(4) -0.001(3) -0.029(3) -0.003(2)
C16 0.046(3) 0.045(3) 0.047(3) -0.001(3) -0.020(3) -0.001(3)
C21A 0.027(5) 0.030(5) 0.018(4) -0.010(4) -0.001(4) -0.001(4)
C21B 0.042(6) 0.030(6) 0.039(6) 0.001(5) -0.010(5) -0.010(5)

loop_
_atom_type_symbol
_atom_type_description
_atom_type_scat_dispersion_real
_atom_type_scat_dispersion_imag
_atom_type_scat_source
C C 0.0033 0.0016 'International Tables Vol C Tables 4.2.6.8 and 6.1.1.4'
H H 0.0000 0.0000 'International Tables Vol C Tables 4.2.6.8 and 6.1.1.4'
O O 0.0106 0.0060 'International Tables Vol C Tables 4.2.6.8 and 6.1.1.4'
Cl Cl 0.1484 0.1585 'International Tables Vol C Tables 4.2.6.8 and 6.1.1.4'

loop_
_geom_angle_atom_site_label_1
_geom_angle_atom_site_label_2
_geom_angle_atom_site_label_3
_geom_angle
O2 Cl1 O5 109.4(2)
O2 Cl1 O4 108.7(2)
O5 Cl1 O4 109.0(2)
O2 Cl1 O3 110.5(2)
O5 Cl1 O3 109.3(2)
O4 Cl1 O3 109.9(2)
C24 O1 C18 121.4(4)
C12 C19 C24 118.8(4)
C12 C19 C20 124.6(4)
C24 C19 C20 116.6(4)
C12 C11 C9 113.2(4)
C12 C11 H11A 108.9
C9 C11 H11A 108.9
C12 C11 H11B 108.9
C9 C11 H11B 108.9
H11A C11 H11B 107.8
C23 C25 C26 119.4(4)
C23 C25 H25 120.3
C26 C25 H25 120.3
C9 C10 C1 120.7(4)
C9 C10 H10 119.6
C1 C10 H10 119.6
O1 C24 C19 121.5(4)
O1 C24 C23 114.4(4)
C19 C24 C23 124.0(4)
C10 C9 C8 119.5(4)
C10 C9 C11 122.1(4)
C8 C9 C11 118.4(4)
C25 C23 C22 120.3(4)
C25 C23 C24 121.6(4)
C22 C23 C24 118.1(4)
C18 C13 C14 116.1(4)
C18 C13 C12 118.1(4)
C14 C13 C12 125.8(4)
C14 C15 C16 121.0(5)
C14 C15 H15 119.5
C16 C15 H15 119.5
C15 C14 C13 121.1(5)
C15 C14 H14 119.5
C13 C14 H14 119.5
C19 C12 C13 119.8(4)
C19 C12 C11 118.5(4)
C13 C12 C11 121.7(4)
C27 C26 C25 120.3(5)
C27 C26 H26 119.8
C25 C26 H26 119.8
C7 C8 C9 120.7(5)
C7 C8 H8 119.6
C9 C8 H8 119.6
O1 C18 C13 120.4(4)
O1 C18 C17 116.1(4)
C13 C18 C17 123.5(4)
C6 C1 C2 118.8(4)
C6 C1 C10 119.6(4)
C2 C1 C10 121.6(4)
C3 C2 C1 120.6(5)
C3 C2 H2 119.7
C1 C2 H2 119.7
C28 C27 C26 120.3(5)
C28 C27 H27 119.8
C26 C27 H27 119.8
C5 C6 C1 119.2(5)
C5 C6 C7 122.8(4)
C1 C6 C7 118.1(4)
C8 C7 C6 121.3(4)
C8 C7 H7 119.4
C6 C7 H7 119.4
C4 C5 C6 120.7(5)
C4 C5 H5 119.7
C6 C5 H5 119.7
C5 C4 C3 120.8(5)
C5 C4 H4 119.6
C3 C4 H4 119.6
C2 C3 C4 119.9(5)
C2 C3 H3 120.0
C4 C3 H3 120.0
C28 C22 C23 118.5(5)
C28 C22 C21A 121.5(5)
C23 C22 C21A 117.2(4)
C28 C22 C21B 120.4(5)
C23 C22 C21B 117.7(4)
C27 C28 C22 121.1(5)
C27 C28 H28 119.5
C22 C28 H28 119.5
C16 C17 C18 118.1(5)
C16 C17 H17 120.9
C18 C17 H17 120.9
C21B C20 C19 120.5(5)
C21A C20 C19 116.3(4)
C21B C20 H20A 71.7
C21A C20 H20A 108.2
C19 C20 H20A 108.2
C21B C20 H20B 129.1
C21A C20 H20B 108.2
C19 C20 H20B 108.2
H20A C20 H20B 107.4
C17 C16 C15 120.1(4)
C17 C16 H16 119.9
C15 C16 H16 119.9
C20 C21A C22 112.7(4)
C20 C21A H21A 109.1
C22 C21A H21A 109.1
C20 C21A H21B 109.1
C22 C21A H21B 109.1
H21A C21A H21B 107.8
C20 C21B C22 112.6(4)
C20 C21B H21C 109.1
C22 C21B H21C 109.1
C20 C21B H21D 109.1
C22 C21B H21D 109.1
H21C C21B H21D 107.8

loop_
_geom_bond_atom_site_label_1
_geom_bond_atom_site_label_2
_geom_bond_distance
Cl1 O2 1.435(3)
Cl1 O5 1.437(3)
Cl1 O4 1.440(3)
Cl1 O3 1.440(3)
O1 C24 1.333(5)
O1 C18 1.365(5)
C19 C12 1.388(6)
C19 C24 1.389(6)
C19 C20 1.507(6)
C11 C12 1.502(6)
C11 C9 1.524(6)
C11 H11A 0.9900
C11 H11B 0.9900
C25 C23 1.385(6)
C25 C26 1.387(7)
C25 H25 0.9500
C10 C9 1.363(6)
C10 C1 1.421(6)
C10 H10 0.9500
C24 C23 1.444(6)
C9 C8 1.415(6)
C23 C22 1.408(7)
C13 C18 1.393(6)
C13 C14 1.409(6)
C13 C12 1.425(6)
C15 C14 1.362(7)
C15 C16 1.395(7)
C15 H15 0.9500
C14 H14 0.9500
C26 C27 1.377(7)
C26 H26 0.9500
C8 C7 1.356(7)
C8 H8 0.9500
C18 C17 1.393(7)
C1 C6 1.413(6)
C1 C2 1.417(7)
C2 C3 1.371(7)
C2 H2 0.9500
C27 C28 1.366(8)
C27 H27 0.9500
C6 C5 1.411(7)
C6 C7 1.418(7)
C7 H7 0.9500
C5 C4 1.356(8)
C5 H5 0.9500
C4 C3 1.405(8)
C4 H4 0.9500
C3 H3 0.9500
C22 C28 1.385(7)
C22 C21A 1.513(7)
C22 C21B 1.584(7)
C28 H28 0.9500
C17 C16 1.371(7)
C17 H17 0.9500
C20 C21B 1.380(7)
C20 C21A 1.453(7)
C20 H20A 0.9900
C20 H20B 0.9900
C16 H16 0.9500
C21A H21A 0.9900
C21A H21B 0.9900
C21B H21C 0.9900
C21B H21D 0.9900

loop_
_geom_torsion_atom_site_label_1
_geom_torsion_atom_site_label_2
_geom_torsion_atom_site_label_3
_geom_torsion_atom_site_label_4
_geom_torsion
C18 O1 C24 C19 -1.2(6)
C18 O1 C24 C23 -179.7(4)
C12 C19 C24 O1 -0.7(6)
C20 C19 C24 O1 -179.9(4)
C12 C19 C24 C23 177.6(4)
C20 C19 C24 C23 -1.6(7)
C1 C10 C9 C8 2.6(7)
C1 C10 C9 C11 -176.2(4)
C12 C11 C9 C10 -32.7(6)
C12 C11 C9 C8 148.5(4)
C26 C25 C23 C22 -1.4(7)
C26 C25 C23 C24 179.0(4)
O1 C24 C23 C25 0.7(6)
C19 C24 C23 C25 -177.7(4)
O1 C24 C23 C22 -178.9(4)
C19 C24 C23 C22 2.7(7)
C16 C15 C14 C13 -2.3(8)
C18 C13 C14 C15 1.8(7)
C12 C13 C14 C15 -178.2(4)
C24 C19 C12 C13 2.2(6)
C20 C19 C12 C13 -178.6(5)
C24 C19 C12 C11 -178.0(4)
C20 C19 C12 C11 1.2(7)
C18 C13 C12 C19 -2.0(6)
C14 C13 C12 C19 178.0(4)
C18 C13 C12 C11 178.3(4)
C14 C13 C12 C11 -1.7(7)
C9 C11 C12 C19 -73.0(5)
C9 C11 C12 C13 106.7(5)
C23 C25 C26 C27 0.5(7)
C10 C9 C8 C7 -2.6(7)
C11 C9 C8 C7 176.2(4)
C24 O1 C18 C13 1.4(6)
C24 O1 C18 C17 -178.6(4)
C14 C13 C18 O1 -179.8(4)
C12 C13 C18 O1 0.2(6)
C14 C13 C18 C17 0.3(7)
C12 C13 C18 C17 -179.8(5)
C9 C10 C1 C6 -0.6(7)
C9 C10 C1 C2 179.4(4)
C6 C1 C2 C3 0.8(7)
C10 C1 C2 C3 -179.2(5)
C25 C26 C27 C28 0.2(8)
C2 C1 C6 C5 -1.8(7)
C10 C1 C6 C5 178.2(4)
C2 C1 C6 C7 178.5(4)
C10 C1 C6 C7 -1.5(7)
C9 C8 C7 C6 0.5(7)
C5 C6 C7 C8 -178.2(5)
C1 C6 C7 C8 1.5(7)
C1 C6 C5 C4 1.1(7)
C7 C6 C5 C4 -179.2(5)
C6 C5 C4 C3 0.6(8)
C1 C2 C3 C4 0.8(8)
C5 C4 C3 C2 -1.5(8)
C25 C23 C22 C28 1.7(8)
C24 C23 C22 C28 -178.7(5)
C25 C23 C22 C21A -159.9(5)
C24 C23 C22 C21A 19.6(7)
C25 C23 C22 C21B 161.1(4)
C24 C23 C22 C21B -19.4(7)
C26 C27 C28 C22 0.0(10)
C23 C22 C28 C27 -1.0(10)
C21A C22 C28 C27 159.8(6)
C21B C22 C28 C27 -159.8(6)
O1 C18 C17 C16 178.3(5)
C13 C18 C17 C16 -1.8(8)
C12 C19 C20 C21B -158.8(5)
C24 C19 C20 C21B 20.4(8)
C12 C19 C20 C21A 158.3(5)
C24 C19 C20 C21A -22.5(7)
C18 C17 C16 C15 1.3(8)
C14 C15 C16 C17 0.7(8)
C21B C20 C21A C22 -63.6(4)
C19 C20 C21A C22 43.1(7)
C28 C22 C21A C20 156.6(6)
C23 C22 C21A C20 -42.4(7)
C21B C22 C21A C20 57.7(4)
C21A C20 C21B C22 58.8(4)
C19 C20 C21B C22 -35.7(8)
C28 C22 C21B C20 -165.3(6)
C23 C22 C21B C20 35.7(7)
C21A C22 C21B C20 -62.8(5)
